data_4024320
loop_
_publ_author_name
'Alfred L. Bowie'
'Dirk Trauner'

_publ_section_title
;
Total Synthesis of (\+-)-Rhazinal Using Novel Palladium-Catalyzed
Cyclizations
;
_journal_name_full 'Journal of Organic Chemistry'
_journal_page_first 1581
_journal_page_last 1586
_journal_paper_doi 10.1021/jo801791j
_journal_volume 74
_journal_year 2009
_chemical_formula_moiety 'C22 H26 N2 O3 '
_chemical_formula_sum 'C22 H26 N2 O3'
_chemical_formula_weight 366.46
_space_group_IT_number 14
_symmetry_cell_setting monoclinic
_symmetry_Int_Tables_number 14
_symmetry_space_group_name_Hall '-P 2yn'
_symmetry_space_group_name_H-M 'P 1 21/n 1'
_audit_creation_date 'Fri Jun 27 16:40:15 2008'
_audit_creation_method 'by teXsan'
_cell_angle_alpha 90
_cell_angle_beta 106.250(2)
_cell_angle_gamma 90
_cell_formula_units_Z 4
_cell_length_a 10.891(2)
_cell_length_b 11.815(2)
_cell_length_c 14.870(2)
_cell_measurement_reflns_used 3767
_cell_measurement_temperature 157.2
_cell_measurement_theta_max 25.9
_cell_measurement_theta_min 3.3
_cell_volume 1836.9(4)
_computing_cell_refinement 'Bruker-AXS SAINT v6.40'
_computing_data_collection 'Bruker-AXS SMART v5.054'
_computing_data_reduction 'Bruker-AXS SAINT v6.40'
_computing_publication_material teXsan
_computing_structure_refinement teXsan
_computing_structure_solution SIR97
_diffrn_measured_fraction_theta_full 0.9885
_diffrn_measured_fraction_theta_max 0.9885
_diffrn_measurement_device_type 'Bruker SMART 1000'
_diffrn_measurement_method \w-scans
_diffrn_radiation_type 'Mo K\a'
_diffrn_radiation_wavelength 0.7107
_diffrn_reflns_av_R_equivalents 0.013
_diffrn_reflns_limit_h_max 12
_diffrn_reflns_limit_h_min 0
_diffrn_reflns_limit_k_max 13
_diffrn_reflns_limit_k_min 0
_diffrn_reflns_limit_l_max 16
_diffrn_reflns_limit_l_min -17
_diffrn_reflns_number 8250
_diffrn_reflns_theta_full 24.71
_diffrn_reflns_theta_max 24.71
_diffrn_standards_decay_% 0
_diffrn_standards_interval_count 0
_diffrn_standards_interval_time 0
_diffrn_standards_number 0
_exptl_absorpt_coefficient_mu 0.088
_exptl_absorpt_correction_T_max 0.979
_exptl_absorpt_correction_T_min 0.910
_exptl_absorpt_correction_type empirical
_exptl_absorpt_process_details 'Blessing, 1995'
_exptl_crystal_colour yellow
_exptl_crystal_density_diffrn 1.325
_exptl_crystal_density_method 'not measured'
_exptl_crystal_description bladelike
_exptl_crystal_F_000 784.00
_exptl_crystal_size_max 0.450
_exptl_crystal_size_mid 0.350
_exptl_crystal_size_min 0.240
_refine_diff_density_max 0.20
_refine_diff_density_min -0.14
_refine_ls_extinction_method none
_refine_ls_goodness_of_fit_ref 1.898
_refine_ls_hydrogen_treatment constr
_refine_ls_number_parameters 244
_refine_ls_number_reflns 2473
_refine_ls_R_factor_all 0.0495
_refine_ls_R_factor_gt 0.0390
_refine_ls_shift/su_max 0.0002
_refine_ls_structure_factor_coef F
_refine_ls_weighting_details 'w = 1/[\s^2^(Fo) + 0.00063|Fo|^2^]'
_refine_ls_weighting_scheme calc
_refine_ls_wR_factor_all 0.0599
_refine_ls_wR_factor_ref 0.0569
_reflns_number_gt 2473
_reflns_number_total 3097
_reflns_threshold_expression F^2^>3.0\s(F^2^)
_cod_data_source_file jo801791j_si_002.cif
_cod_data_source_block Fred_Bowie_alb-4-156_at_-1
_cod_original_sg_symbol_H-M 'P 21/n     '
_cod_original_formula_sum 'C22 H26 N2 O3 '
_cod_database_code 4024320

loop_
_symmetry_equiv_pos_as_xyz
x,y,z
1/2-x,1/2+y,1/2-z
-x,-y,-z
1/2+x,1/2-y,1/2+z

loop_
_atom_site_label
_atom_site_type_symbol
_atom_site_fract_x
_atom_site_fract_y
_atom_site_fract_z
_atom_site_U_iso_or_equiv
_atom_site_adp_type
_atom_site_occupancy
_atom_site_calc_flag
_atom_site_refinement_flags
_atom_site_disorder_assembly
_atom_site_disorder_group
O1 O -0.1341(1) -0.0300(1) -0.40498(9) 0.0405(4) Uani 1.00 d . . .
O2 O -0.1382(1) 0.2158(1) -0.01218(9) 0.0390(4) Uani 1.00 d . . .
O3 O -0.0473(1) 0.4459(1) -0.14818(9) 0.0352(4) Uani 1.00 d . . .
N1 N 0.0614(1) 0.1277(1) -0.28687(9) 0.0235(4) Uani 1.00 d . . .
N2 N 0.0395(1) 0.3243(1) -0.02923(10) 0.0268(4) Uani 1.00 d . . .
C1 C -0.1104(2) -0.0212(2) -0.3203(1) 0.0331(5) Uani 1.00 d . . .
C2 C -0.0157(2) 0.0493(1) -0.2588(1) 0.0269(5) Uani 1.00 d . . .
C3 C 0.0160(2) 0.0521(1) -0.1624(1) 0.0276(5) Uani 1.00 d . . .
C4 C 0.1123(2) 0.1329(1) -0.1299(1) 0.0245(5) Uani 1.00 d . . .
C5 C 0.1740(2) 0.1565(1) -0.0291(1) 0.0253(5) Uani 1.00 d . . .
C6 C 0.2659(2) 0.0817(1) 0.0228(1) 0.0308(5) Uani 1.00 d . . .
C7 C 0.3251(2) 0.0997(2) 0.1163(1) 0.0334(5) Uani 1.00 d . . .
C8 C 0.2953(2) 0.1946(2) 0.1608(1) 0.0341(5) Uani 1.00 d . . .
C9 C 0.2033(2) 0.2688(2) 0.1114(1) 0.0310(5) Uani 1.00 d . . .
C10 C 0.1423(2) 0.2499(1) 0.0177(1) 0.0256(5) Uani 1.00 d . . .
C11 C 0.0466(2) 0.3960(1) -0.0996(1) 0.0262(5) Uani 1.00 d . . .
C12 C 0.1782(2) 0.4203(1) -0.1107(1) 0.0271(5) Uani 1.00 d . . .
C13 C 0.1962(2) 0.3869(1) -0.2056(1) 0.0277(5) Uani 1.00 d . . .
C14 C 0.2401(2) 0.2647(1) -0.2174(1) 0.0250(5) Uani 1.00 d . . .
C15 C 0.2590(2) 0.2557(2) -0.3161(1) 0.0308(5) Uani 1.00 d . . .
C16 C 0.1341(2) 0.2528(2) -0.3934(1) 0.0324(5) Uani 1.00 d . . .
C17 C 0.0580(2) 0.1487(2) -0.3848(1) 0.0293(5) Uani 1.00 d . . .
C18 C 0.1405(1) 0.1784(1) -0.2091(1) 0.0227(4) Uani 1.00 d . . .
C19 C -0.0751(2) 0.3206(2) 0.0038(1) 0.0349(5) Uani 1.00 d . . .
C20 C -0.2159(2) 0.2050(2) -0.1055(1) 0.0397(6) Uani 1.00 d . . .
C21 C 0.3690(2) 0.2437(1) -0.1434(1) 0.0289(5) Uani 1.00 d . . .
C22 C 0.4306(2) 0.1288(2) -0.1463(1) 0.0371(6) Uani 1.00 d . . .
H1 H -0.1605 -0.0665 -0.2913 0.0397 Uiso 1.00 calc . . .
H2 H -0.0214 0.0068 -0.1243 0.0332 Uiso 1.00 calc . . .
H3 H 0.2880 0.0169 -0.0071 0.0369 Uiso 1.00 calc . . .
H4 H 0.3864 0.0469 0.1505 0.0400 Uiso 1.00 calc . . .
H5 H 0.3380 0.2084 0.2248 0.0410 Uiso 1.00 calc . . .
H6 H 0.1816 0.3333 0.1418 0.0372 Uiso 1.00 calc . . .
H7 H 0.1938 0.4992 -0.1023 0.0325 Uiso 1.00 calc . . .
H8 H 0.2392 0.3799 -0.0634 0.0325 Uiso 1.00 calc . . .
H9 H 0.1166 0.3981 -0.2513 0.0333 Uiso 1.00 calc . . .
H10 H 0.2582 0.4367 -0.2178 0.0333 Uiso 1.00 calc . . .
H11 H 0.3072 0.3193 -0.3259 0.0369 Uiso 1.00 calc . . .
H12 H 0.3052 0.1883 -0.3192 0.0369 Uiso 1.00 calc . . .
H13 H 0.0856 0.3183 -0.3891 0.0389 Uiso 1.00 calc . . .
H14 H 0.1520 0.2518 -0.4524 0.0389 Uiso 1.00 calc . . .
H15 H 0.0930 0.0852 -0.4081 0.0352 Uiso 1.00 calc . . .
H16 H -0.0283 0.1593 -0.4207 0.0352 Uiso 1.00 calc . . .
H17 H -0.1326 0.3776 -0.0278 0.0419 Uiso 1.00 calc . . .
H18 H -0.0507 0.3353 0.0692 0.0419 Uiso 1.00 calc . . .
H19 H -0.2793 0.2625 -0.1183 0.0477 Uiso 1.00 calc . . .
H20 H -0.1645 0.2122 -0.1473 0.0477 Uiso 1.00 calc . . .
H21 H -0.2561 0.1329 -0.1136 0.0477 Uiso 1.00 calc . . .
H22 H 0.4274 0.2999 -0.1516 0.0347 Uiso 1.00 calc . . .
H23 H 0.3555 0.2520 -0.0834 0.0347 Uiso 1.00 calc . . .
H24 H 0.3749 0.0710 -0.1367 0.0446 Uiso 1.00 calc . . .
H25 H 0.4459 0.1186 -0.2056 0.0446 Uiso 1.00 calc . . .
H26 H 0.5093 0.1250 -0.0984 0.0446 Uiso 1.00 calc . . .

loop_
_atom_site_aniso_label
_atom_site_aniso_U_11
_atom_site_aniso_U_22
_atom_site_aniso_U_33
_atom_site_aniso_U_12
_atom_site_aniso_U_13
_atom_site_aniso_U_23
O1 0.0402(8) 0.0451(9) 0.0320(8) -0.0101(6) 0.0032(6) -0.0072(6)
O2 0.0345(8) 0.0445(8) 0.0408(8) 0.0002(6) 0.0152(6) 0.0115(6)
O3 0.0338(8) 0.0375(8) 0.0324(7) 0.0070(6) 0.0061(6) 0.0028(6)
N1 0.0242(7) 0.0240(8) 0.0220(8) 0.0012(6) 0.0062(6) -0.0016(6)
N2 0.0260(8) 0.0290(8) 0.0275(8) 0.0050(6) 0.0108(6) -0.0011(6)
C1 0.030(1) 0.032(1) 0.037(1) -0.0047(8) 0.0080(8) -0.0032(8)
C2 0.0252(9) 0.0257(9) 0.031(1) -0.0001(7) 0.0090(7) -0.0025(7)
C3 0.0298(10) 0.0262(9) 0.028(1) -0.0009(7) 0.0104(8) 0.0016(7)
C4 0.0263(9) 0.0228(9) 0.0250(9) 0.0034(7) 0.0082(7) -0.0004(7)
C5 0.0269(9) 0.0255(9) 0.0246(9) -0.0006(7) 0.0091(7) 0.0025(7)
C6 0.036(1) 0.0268(9) 0.030(1) 0.0038(8) 0.0095(8) 0.0001(7)
C7 0.031(1) 0.034(1) 0.032(1) 0.0017(8) 0.0035(8) 0.0060(8)
C8 0.036(1) 0.040(1) 0.0239(10) -0.0040(8) 0.0046(8) -0.0005(8)
C9 0.034(1) 0.032(1) 0.028(1) -0.0013(8) 0.0106(8) -0.0048(8)
C10 0.0252(9) 0.0273(9) 0.0257(10) 0.0006(7) 0.0096(7) 0.0019(7)
C11 0.0298(10) 0.0234(9) 0.0246(9) 0.0016(7) 0.0062(8) -0.0044(7)
C12 0.0322(10) 0.0194(9) 0.0295(10) -0.0008(7) 0.0082(8) -0.0011(7)
C13 0.0292(10) 0.0268(9) 0.0285(10) -0.0026(7) 0.0102(8) 0.0018(7)
C14 0.0250(9) 0.0259(9) 0.0253(9) -0.0010(7) 0.0091(7) -0.0018(7)
C15 0.030(1) 0.035(1) 0.030(1) -0.0026(8) 0.0134(8) -0.0023(8)
C16 0.036(1) 0.040(1) 0.0239(10) -0.0011(8) 0.0126(8) -0.0002(8)
C17 0.0290(10) 0.036(1) 0.0222(10) 0.0003(8) 0.0063(7) -0.0019(7)
C18 0.0198(9) 0.0234(9) 0.0242(9) 0.0039(7) 0.0048(7) -0.0014(7)
C19 0.034(1) 0.043(1) 0.032(1) 0.0044(8) 0.0151(8) -0.0023(8)
C20 0.038(1) 0.036(1) 0.047(1) -0.0028(9) 0.0134(10) 0.0033(9)
C21 0.0257(10) 0.0302(10) 0.031(1) -0.0027(7) 0.0080(8) -0.0055(7)
C22 0.026(1) 0.042(1) 0.040(1) 0.0055(8) 0.0023(8) -0.0069(9)

loop_
_atom_type_symbol
_atom_type_description
_atom_type_scat_dispersion_real
_atom_type_scat_dispersion_imag
_atom_type_scat_source
C C 0.003 0.002
;International Tables for Crystallography
(1992, Vol. C, Tables 4.2.6.8 and 6.1.1.1)
;
N N 0.006 0.003
;International Tables for Crystallography
(1992, Vol. C, Tables 4.2.6.8 and 6.1.1.1)
;
O O 0.011 0.006
;International Tables for Crystallography
(1992, Vol. C, Tables 4.2.6.8 and 6.1.1.1)
;
H H 0.000 0.000
;International Tables for Crystallography
(1992, Vol. C, Table 6.1.1.2)
;

loop_
_geom_angle_atom_site_label_1
_geom_angle_atom_site_label_2
_geom_angle_atom_site_label_3
_geom_angle
_geom_angle_site_symmetry_1
_geom_angle_site_symmetry_2
_geom_angle_site_symmetry_3
_geom_angle_publ_flag
C19 O2 C20 112.1(1) . . . ?
C2 N1 C17 124.1(1) . . . ?
C2 N1 C18 109.1(1) . . . ?
C17 N1 C18 126.7(1) . . . ?
C10 N2 C11 123.1(1) . . . ?
C10 N2 C19 116.0(1) . . . ?
C11 N2 C19 120.8(1) . . . ?
O1 C1 C2 127.9(2) . . . ?
N1 C2 C1 125.6(2) . . . ?
N1 C2 C3 107.5(1) . . . ?
C1 C2 C3 127.0(2) . . . ?
C2 C3 C4 108.7(2) . . . ?
C3 C4 C5 124.0(2) . . . ?
C3 C4 C18 106.9(1) . . . ?
C5 C4 C18 129.0(2) . . . ?
C4 C5 C6 119.3(2) . . . ?
C4 C5 C10 123.0(1) . . . ?
C6 C5 C10 117.6(2) . . . ?
C5 C6 C7 121.5(2) . . . ?
C6 C7 C8 120.1(2) . . . ?
C7 C8 C9 119.5(2) . . . ?
C8 C9 C10 120.5(2) . . . ?
N2 C10 C5 120.5(1) . . . ?
N2 C10 C9 118.6(2) . . . ?
C5 C10 C9 120.8(2) . . . ?
O3 C11 N2 122.2(2) . . . ?
O3 C11 C12 120.2(2) . . . ?
N2 C11 C12 117.3(1) . . . ?
C11 C12 C13 114.9(1) . . . ?
C12 C13 C14 118.0(1) . . . ?
C13 C14 C15 107.5(1) . . . ?
C13 C14 C18 111.5(1) . . . ?
C13 C14 C21 108.5(1) . . . ?
C15 C14 C18 108.6(1) . . . ?
C15 C14 C21 109.3(1) . . . ?
C18 C14 C21 111.2(1) . . . ?
C14 C15 C16 113.2(1) . . . ?
C15 C16 C17 110.6(1) . . . ?
N1 C17 C16 111.1(1) . . . ?
N1 C18 C4 107.8(1) . . . ?
N1 C18 C14 121.3(1) . . . ?
C4 C18 C14 130.8(1) . . . ?
O2 C19 N2 113.1(1) . . . ?
C14 C21 C22 116.4(1) . . . ?
O1 C1 H1 116.064 . . . no
C2 C1 H1 116.070 . . . no
C2 C3 H2 125.658 . . . no
C4 C3 H2 125.658 . . . no
C5 C6 H3 119.277 . . . no
C7 C6 H3 119.268 . . . no
C6 C7 H4 119.959 . . . no
C8 C7 H4 119.969 . . . no
C7 C8 H5 120.244 . . . no
C9 C8 H5 120.239 . . . no
C8 C9 H6 119.770 . . . no
C10 C9 H6 119.765 . . . no
C11 C12 H7 108.100 . . . no
C11 C12 H8 108.098 . . . no
C13 C12 H7 108.095 . . . no
C13 C12 H8 108.093 . . . no
H7 C12 H8 109.460 . . . no
C12 C13 H9 107.309 . . . no
C12 C13 H10 107.312 . . . no
C14 C13 H9 107.315 . . . no
C14 C13 H10 107.317 . . . no
H9 C13 H10 109.462 . . . no
C14 C15 H11 108.546 . . . no
C14 C15 H12 108.545 . . . no
C16 C15 H11 108.546 . . . no
C16 C15 H12 108.542 . . . no
H11 C15 H12 109.459 . . . no
C15 C16 H13 109.181 . . . no
C15 C16 H14 109.182 . . . no
C17 C16 H13 109.187 . . . no
C17 C16 H14 109.187 . . . no
H13 C16 H14 109.457 . . . no
N1 C17 H15 109.054 . . . no
N1 C17 H16 109.053 . . . no
C16 C17 H15 109.053 . . . no
C16 C17 H16 109.052 . . . no
H15 C17 H16 109.459 . . . no
O2 C19 H17 108.548 . . . no
O2 C19 H18 108.550 . . . no
N2 C19 H17 108.547 . . . no
N2 C19 H18 108.549 . . . no
H17 C19 H18 109.458 . . . no
O2 C20 H19 109.477 . . . no
O2 C20 H20 109.471 . . . no
O2 C20 H21 109.476 . . . no
H19 C20 H20 109.467 . . . no
H19 C20 H21 109.473 . . . no
H20 C20 H21 109.464 . . . no
C14 C21 H22 107.726 . . . no
C14 C21 H23 107.724 . . . no
C22 C21 H22 107.725 . . . no
C22 C21 H23 107.721 . . . no
H22 C21 H23 109.461 . . . no
C21 C22 H24 109.471 . . . no
C21 C22 H25 109.466 . . . no
C21 C22 H26 109.468 . . . no
H24 C22 H25 109.475 . . . no
H24 C22 H26 109.476 . . . no
H25 C22 H26 109.472 . . . no

loop_
_geom_bond_atom_site_label_1
_geom_bond_atom_site_label_2
_geom_bond_distance
_geom_bond_site_symmetry_1
_geom_bond_site_symmetry_2
_geom_bond_publ_flag
O1 C1 1.217(2) . . yes
O2 C19 1.403(2) . . yes
O2 C20 1.415(2) . . yes
O3 C11 1.225(2) . . yes
N1 C2 1.390(2) . . yes
N1 C17 1.468(2) . . yes
N1 C18 1.372(2) . . yes
N2 C10 1.441(2) . . yes
N2 C11 1.365(2) . . yes
N2 C19 1.464(2) . . yes
C1 C2 1.438(3) . . yes
C2 C3 1.378(3) . . yes
C3 C4 1.401(2) . . yes
C4 C5 1.487(2) . . yes
C4 C18 1.404(2) . . yes
C5 C6 1.395(2) . . yes
C5 C10 1.398(2) . . yes
C6 C7 1.377(3) . . yes
C7 C8 1.385(3) . . yes
C8 C9 1.378(3) . . yes
C9 C10 1.383(2) . . yes
C11 C12 1.516(2) . . yes
C12 C13 1.529(2) . . yes
C13 C14 1.546(2) . . yes
C14 C15 1.542(3) . . yes
C14 C18 1.519(2) . . yes
C14 C21 1.542(2) . . yes
C15 C16 1.516(3) . . yes
C16 C17 1.508(3) . . yes
C21 C22 1.520(3) . . yes
C1 H1 0.950 . . no
C3 H2 0.950 . . no
C6 H3 0.950 . . no
C7 H4 0.950 . . no
C8 H5 0.950 . . no
C9 H6 0.950 . . no
C12 H7 0.950 . . no
C12 H8 0.950 . . no
C13 H9 0.950 . . no
C13 H10 0.950 . . no
C15 H11 0.950 . . no
C15 H12 0.950 . . no
C16 H13 0.950 . . no
C16 H14 0.950 . . no
C17 H15 0.950 . . no
C17 H16 0.950 . . no
C19 H17 0.950 . . no
C19 H18 0.950 . . no
C20 H19 0.950 . . no
C20 H20 0.950 . . no
C20 H21 0.950 . . no
C21 H22 0.950 . . no
C21 H23 0.950 . . no
C22 H24 0.950 . . no
C22 H25 0.950 . . no
C22 H26 0.950 . . no

loop_
_geom_contact_atom_site_label_1
_geom_contact_atom_site_label_2
_geom_contact_distance
_geom_contact_site_symmetry_1
_geom_contact_site_symmetry_2
_geom_contact_publ_flag
O1 C12 3.423(2) . 4_454 ?
O1 C20 3.556(2) . 2_444 ?
O1 C19 3.564(2) . 2_444 ?
O1 C9 3.600(2) . 4_454 ?
O2 C15 3.420(2) . 4_455 ?
O2 C16 3.443(2) . 4_455 ?
O3 C8 3.323(2) . 4_454 ?
O3 C7 3.429(2) . 4_454 ?
O3 C19 3.521(2) . 3_565 ?
N1 C8 3.486(2) . 4_454 ?
C1 C9 3.591(3) . 4_454 ?

loop_
_geom_torsion_atom_site_label_1
_geom_torsion_atom_site_label_2
_geom_torsion_atom_site_label_3
_geom_torsion_atom_site_label_4
_geom_torsion
_geom_torsion_site_symmetry_1
_geom_torsion_site_symmetry_2
_geom_torsion_site_symmetry_3
_geom_torsion_site_symmetry_4
_geom_torsion_publ_flag
O1 C1 C2 N1 4.9(3) 1_555 1_555 1_555 1_555 yes
O1 C1 C2 C3 -175.0(2) 1_555 1_555 1_555 1_555 yes
O2 C19 N2 C10 -64.9(2) 1_555 1_555 1_555 1_555 yes
O2 C19 N2 C11 116.0(2) 1_555 1_555 1_555 1_555 yes
O3 C11 N2 C10 168.7(2) 1_555 1_555 1_555 1_555 yes
O3 C11 N2 C19 -12.2(3) 1_555 1_555 1_555 1_555 yes
O3 C11 C12 C13 -65.0(2) 1_555 1_555 1_555 1_555 yes
N1 C2 C3 C4 0.4(2) 1_555 1_555 1_555 1_555 yes
N1 C17 C16 C15 42.5(2) 1_555 1_555 1_555 1_555 yes
N1 C18 C4 C3 1.1(2) 1_555 1_555 1_555 1_555 yes
N1 C18 C4 C5 177.7(2) 1_555 1_555 1_555 1_555 yes
N1 C18 C14 C13 102.5(2) 1_555 1_555 1_555 1_555 yes
N1 C18 C14 C15 -15.8(2) 1_555 1_555 1_555 1_555 yes
N1 C18 C14 C21 -136.2(2) 1_555 1_555 1_555 1_555 yes
N2 C10 C5 C4 4.7(2) 1_555 1_555 1_555 1_555 yes
N2 C10 C5 C6 -173.9(2) 1_555 1_555 1_555 1_555 yes
N2 C10 C9 C8 175.0(2) 1_555 1_555 1_555 1_555 yes
N2 C11 C12 C13 120.0(2) 1_555 1_555 1_555 1_555 yes
N2 C19 O2 C20 -80.4(2) 1_555 1_555 1_555 1_555 yes
C1 C2 N1 C17 -0.9(3) 1_555 1_555 1_555 1_555 yes
C1 C2 N1 C18 -179.6(2) 1_555 1_555 1_555 1_555 yes
C1 C2 C3 C4 -179.7(2) 1_555 1_555 1_555 1_555 yes
C2 N1 C17 C16 169.4(1) 1_555 1_555 1_555 1_555 yes
C2 N1 C18 C4 -0.9(2) 1_555 1_555 1_555 1_555 yes
C2 N1 C18 C14 177.3(1) 1_555 1_555 1_555 1_555 yes
C2 C3 C4 C5 -177.7(2) 1_555 1_555 1_555 1_555 yes
C2 C3 C4 C18 -0.9(2) 1_555 1_555 1_555 1_555 yes
C3 C2 N1 C17 179.0(1) 1_555 1_555 1_555 1_555 yes
C3 C2 N1 C18 0.3(2) 1_555 1_555 1_555 1_555 yes
C3 C4 C5 C6 77.0(2) 1_555 1_555 1_555 1_555 yes
C3 C4 C5 C10 -101.5(2) 1_555 1_555 1_555 1_555 yes
C3 C4 C18 C14 -176.9(2) 1_555 1_555 1_555 1_555 yes
C4 C5 C6 C7 -179.7(2) 1_555 1_555 1_555 1_555 yes
C4 C5 C10 C9 -179.4(2) 1_555 1_555 1_555 1_555 yes
C4 C18 N1 C17 -179.5(1) 1_555 1_555 1_555 1_555 yes
C4 C18 C14 C13 -79.8(2) 1_555 1_555 1_555 1_555 yes
C4 C18 C14 C15 161.9(2) 1_555 1_555 1_555 1_555 yes
C4 C18 C14 C21 41.5(2) 1_555 1_555 1_555 1_555 yes
C5 C4 C18 C14 -0.3(3) 1_555 1_555 1_555 1_555 yes
C5 C6 C7 C8 -0.9(3) 1_555 1_555 1_555 1_555 yes
C5 C10 N2 C11 -70.3(2) 1_555 1_555 1_555 1_555 yes
C5 C10 N2 C19 110.6(2) 1_555 1_555 1_555 1_555 yes
C5 C10 C9 C8 -1.0(3) 1_555 1_555 1_555 1_555 yes
C6 C5 C4 C18 -99.1(2) 1_555 1_555 1_555 1_555 yes
C6 C5 C10 C9 2.0(3) 1_555 1_555 1_555 1_555 yes
C6 C7 C8 C9 2.0(3) 1_555 1_555 1_555 1_555 yes
C7 C6 C5 C10 -1.1(3) 1_555 1_555 1_555 1_555 yes
C7 C8 C9 C10 -1.0(3) 1_555 1_555 1_555 1_555 yes
C9 C10 N2 C11 113.7(2) 1_555 1_555 1_555 1_555 yes
C9 C10 N2 C19 -65.4(2) 1_555 1_555 1_555 1_555 yes
C10 N2 C11 C12 -16.5(2) 1_555 1_555 1_555 1_555 yes
C10 C5 C4 C18 82.4(2) 1_555 1_555 1_555 1_555 yes
C11 C12 C13 C14 -87.9(2) 1_555 1_555 1_555 1_555 yes
C12 C11 N2 C19 162.6(1) 1_555 1_555 1_555 1_555 yes
C12 C13 C14 C15 -176.4(1) 1_555 1_555 1_555 1_555 yes
C12 C13 C14 C18 64.6(2) 1_555 1_555 1_555 1_555 yes
C12 C13 C14 C21 -58.3(2) 1_555 1_555 1_555 1_555 yes
C13 C14 C15 C16 -73.4(2) 1_555 1_555 1_555 1_555 yes
C13 C14 C21 C22 -177.7(1) 1_555 1_555 1_555 1_555 yes
C14 C15 C16 C17 -63.3(2) 1_555 1_555 1_555 1_555 yes
C14 C18 N1 C17 -1.3(2) 1_555 1_555 1_555 1_555 yes
C15 C14 C21 C22 -60.8(2) 1_555 1_555 1_555 1_555 yes
C16 C15 C14 C18 47.4(2) 1_555 1_555 1_555 1_555 yes
C16 C15 C14 C21 169.0(1) 1_555 1_555 1_555 1_555 yes
C16 C17 N1 C18 -12.2(2) 1_555 1_555 1_555 1_555 yes
C18 C14 C21 C22 59.2(2) 1_555 1_555 1_555 1_555 yes
